data_7211367
loop_
_publ_author_name
'Yang, E.'
'Ding, Qing-Rong'
'Kang, Yao'
'Wang, Fei'

_publ_section_title
;
 Two photoluminescent metal--organic frameworks with highly-connected
 topological nets
;
_journal_issue 48
_journal_name_full CrystEngComm
_journal_page_first 10563
_journal_paper_doi 10.1039/c3ce41415a
_journal_volume 15
_journal_year 2013
_chemical_formula_sum 'C46 H30 Cd5 N26 O14'
_chemical_formula_weight 1732.96
_chemical_name_systematic
; 
 ? 
;
_space_group_IT_number 2
_symmetry_cell_setting triclinic
_symmetry_space_group_name_Hall '-P 1'
_symmetry_space_group_name_H-M 'P -1'
_atom_sites_solution_hydrogens geom
_atom_sites_solution_primary direct
_atom_sites_solution_secondary difmap
_audit_creation_method SHELXL-97
_cell_angle_alpha 67.931(5)
_cell_angle_beta 76.363(5)
_cell_angle_gamma 80.105(4)
_cell_formula_units_Z 1
_cell_length_a 9.9643(5)
_cell_length_b 11.9760(6)
_cell_length_c 12.4981(7)
_cell_measurement_reflns_used 7334
_cell_measurement_temperature 293(2)
_cell_measurement_theta_max 29.2917
_cell_measurement_theta_min 2.9154
_cell_volume 1337.44(13)
_computing_cell_refinement 'Bruker FRAMBO'
_computing_data_collection 'Bruker FRAMBO'
_computing_data_reduction 'Bruker SAINT'
_computing_molecular_graphics 'Bruker SHELXTL'
_computing_publication_material 'Bruker SHELXTL'
_computing_structure_refinement 'SHELXL-97 (Sheldrick, 1997)'
_computing_structure_solution 'SHELXS-97 (Sheldrick, 1990)'
_diffrn_ambient_temperature 293(2)
_diffrn_detector_area_resol_mean none
_diffrn_measured_fraction_theta_full 0.999
_diffrn_measured_fraction_theta_max 0.999
_diffrn_measurement_device_type 'multiwire proportional'
_diffrn_measurement_method 'phi and omega scans'
_diffrn_radiation_monochromator graphite
_diffrn_radiation_source 'sealed tube'
_diffrn_radiation_type MoK\a
_diffrn_radiation_wavelength 0.71073
_diffrn_reflns_av_R_equivalents 0.0297
_diffrn_reflns_av_sigmaI/netI 0.0369
_diffrn_reflns_limit_h_max 11
_diffrn_reflns_limit_h_min -11
_diffrn_reflns_limit_k_max 14
_diffrn_reflns_limit_k_min -12
_diffrn_reflns_limit_l_max 14
_diffrn_reflns_limit_l_min -14
_diffrn_reflns_number 10025
_diffrn_reflns_theta_full 25.00
_diffrn_reflns_theta_max 25.00
_diffrn_reflns_theta_min 2.93
_diffrn_standards_decay_% none
_diffrn_standards_interval_count none
_diffrn_standards_interval_time none
_diffrn_standards_number none
_exptl_absorpt_coefficient_mu 2.050
_exptl_absorpt_correction_T_max 0.7220
_exptl_absorpt_correction_T_min 0.6178
_exptl_absorpt_correction_type multi-scan
_exptl_absorpt_process_details 'SADABS (Sheldrick, 1996)'
_exptl_crystal_colour colourless
_exptl_crystal_density_diffrn 2.152
_exptl_crystal_density_method 'not measured'
_exptl_crystal_description block
_exptl_crystal_F_000 840
_exptl_crystal_size_max 0.26
_exptl_crystal_size_mid 0.21
_exptl_crystal_size_min 0.17
_refine_diff_density_max 2.765
_refine_diff_density_min -0.943
_refine_diff_density_rms 0.152
_refine_ls_extinction_method none
_refine_ls_goodness_of_fit_ref 1.016
_refine_ls_hydrogen_treatment mixed
_refine_ls_matrix_type full
_refine_ls_number_parameters 392
_refine_ls_number_reflns 4695
_refine_ls_number_restraints 0
_refine_ls_restrained_S_all 1.016
_refine_ls_R_factor_all 0.0423
_refine_ls_R_factor_gt 0.0366
_refine_ls_shift/su_max 0.001
_refine_ls_shift/su_mean 0.000
_refine_ls_structure_factor_coef Fsqd
_refine_ls_weighting_details 'calc w=1/[\s^2^(Fo^2^)+(0.0641P)^2^+3.0116P] where P=(Fo^2^+2Fc^2^)/3'
_refine_ls_weighting_scheme calc
_refine_ls_wR_factor_gt 0.0962
_refine_ls_wR_factor_ref 0.1015
_reflns_number_gt 4150
_reflns_number_total 4695
_reflns_threshold_expression >2sigma(I)
_cod_data_source_file c3ce41415a.txt
_cod_data_source_block a
_cod_depositor_comments
;
The following automatic conversions were performed:

'_symmetry_cell_setting' value 'Triclinic' changed to 'triclinic'
according to /home/saulius/struct/CIF-dictionaries/cif_core.dic
dictionary named 'cif_core.dic' version 2.4.2 from 2011-04-26.

Automatic conversion script
Id: cif_fix_values 1891 2012-01-12 08:04:46Z andrius 
;
_cod_original_cell_volume 1337.44(12)
_cod_original_sg_symbol_H-M 'P-1   '
_cod_database_code 7211367

loop_
_symmetry_equiv_pos_as_xyz
'x, y, z'
'-x, -y, -z'

loop_
_atom_site_label
_atom_site_type_symbol
_atom_site_fract_x
_atom_site_fract_y
_atom_site_fract_z
_atom_site_U_iso_or_equiv
_atom_site_adp_type
_atom_site_occupancy
_atom_site_symmetry_multiplicity
_atom_site_calc_flag
_atom_site_refinement_flags
Cd1 Cd 0.0000 1.0000 1.0000 0.01655(14) Uani 1 2 d S
Cd2 Cd 0.25100(3) 1.22737(3) 0.97504(3) 0.01528(12) Uani 1 1 d .
Cd3 Cd 0.52145(3) 1.28880(3) 0.67102(3) 0.01863(12) Uani 1 1 d .
O4 O 0.4985(3) 1.4593(3) 0.7100(3) 0.0205(7) Uani 1 1 d .
O2 O -0.0600(3) 1.6835(3) 0.9395(3) 0.0258(8) Uani 1 1 d .
O3 O 0.2958(3) 1.3871(3) 0.7978(3) 0.0205(7) Uani 1 1 d .
N3 N 0.1902(4) 1.0505(3) 0.8504(4) 0.0191(8) Uani 1 1 d .
N5 N 0.1615(4) 0.9469(4) 1.1262(4) 0.0213(9) Uani 1 1 d .
N2 N 0.2714(4) 1.1350(3) 0.8335(3) 0.0204(9) Uani 1 1 d .
N1 N 0.3675(4) 1.1434(3) 0.7380(4) 0.0203(8) Uani 1 1 d .
O1 O 0.0082(3) 1.8047(3) 1.0083(3) 0.0217(7) Uani 1 1 d .
N12 N -0.0768(4) 0.3205(4) 1.4043(4) 0.0276(10) Uani 1 1 d .
O6 O 0.5149(3) 1.7640(3) 1.0273(3) 0.0247(8) Uani 1 1 d .
N7 N 0.3593(4) 0.9669(3) 1.1608(3) 0.0221(9) Uani 1 1 d .
N6 N 0.2572(4) 1.0245(4) 1.1053(4) 0.0203(9) Uani 1 1 d .
C13 C 0.3820(5) 1.4614(4) 0.7765(4) 0.0185(10) Uani 1 1 d .
N10 N -0.2788(4) 0.3271(4) 1.5154(4) 0.0245(9) Uani 1 1 d .
N9 N -0.2359(4) 0.4375(4) 1.4754(4) 0.0249(9) Uani 1 1 d .
C15 C 0.4259(5) 1.6876(4) 0.9095(4) 0.0184(10) Uani 1 1 d .
N11 N -0.1831(4) 0.2545(4) 1.4738(4) 0.0288(10) Uani 1 1 d .
C12 C 0.3479(5) 1.5569(4) 0.8315(4) 0.0180(9) Uani 1 1 d .
O5 O 0.6624(3) 1.7166(3) 0.8853(3) 0.0277(8) Uani 1 1 d .
C11 C 0.2109(5) 1.5952(4) 0.8697(4) 0.0183(10) Uani 1 1 d .
H11A H 0.1386 1.5620 0.8602 0.022 Uiso 1 1 calc R
C10 C 0.1816(5) 1.6829(4) 0.9219(4) 0.0184(10) Uani 1 1 d .
C9 C 0.0344(5) 1.7265(4) 0.9590(4) 0.0188(10) Uani 1 1 d .
C1 C 0.2099(5) 0.8404(4) 1.1983(4) 0.0191(10) Uani 1 1 d .
C4 C -0.0760(5) 0.6439(5) 1.3670(5) 0.0247(11) Uani 1 1 d .
H4A H -0.1637 0.6514 1.4118 0.030 Uiso 1 1 calc R
C5 C -0.0258(5) 0.5345(4) 1.3515(4) 0.0228(10) Uani 1 1 d .
C2 C 0.1330(5) 0.7316(4) 1.2515(4) 0.0209(10) Uani 1 1 d .
C17 C 0.2899(5) 1.7266(4) 0.9437(4) 0.0188(10) Uani 1 1 d .
H17A H 0.2699 1.7827 0.9817 0.023 Uiso 1 1 calc R
C16 C 0.5415(5) 1.7272(4) 0.9416(4) 0.0210(10) Uani 1 1 d .
C3 C 0.0020(5) 0.7420(4) 1.3173(4) 0.0226(10) Uani 1 1 d .
H3A H -0.0336 0.8149 1.3280 0.027 Uiso 1 1 calc R
C14 C 0.4543(5) 1.6058(4) 0.8505(4) 0.0189(10) Uani 1 1 d .
H14A H 0.5460 1.5830 0.8230 0.023 Uiso 1 1 calc R
C6 C -0.1115(5) 0.4320(4) 1.4081(4) 0.0210(10) Uani 1 1 d .
C20 C 0.4066(6) 0.9240(5) 0.5847(5) 0.0315(12) Uani 1 1 d .
H20A H 0.3440 0.8725 0.6412 0.038 Uiso 1 1 calc R
C7 C 0.1065(5) 0.5249(5) 1.2857(5) 0.0265(11) Uani 1 1 d .
H7A H 0.1425 0.4522 1.2745 0.032 Uiso 1 1 calc R
C19 C 0.4254(5) 1.0306(4) 0.5961(5) 0.0235(11) Uani 1 1 d .
C21 C 0.4812(6) 0.8945(5) 0.4891(5) 0.0339(13) Uani 1 1 d .
H21A H 0.4682 0.8227 0.4821 0.041 Uiso 1 1 calc R
C8 C 0.1849(5) 0.6233(4) 1.2367(5) 0.0232(11) Uani 1 1 d .
H8A H 0.2735 0.6159 1.1934 0.028 Uiso 1 1 calc R
N4 N 0.2310(4) 1.0021(4) 0.7662(4) 0.0248(9) Uani 1 1 d .
C18 C 0.3408(5) 1.0601(4) 0.6972(4) 0.0215(10) Uani 1 1 d .
N8 N 0.3312(4) 0.8512(3) 1.2212(3) 0.0195(8) Uani 1 1 d .
O7 O 0.4140(4) 1.3749(3) 0.5096(3) 0.0256(8) Uiso 1 1 d .
N13 N 0.1286(5) 0.1860(5) 1.3079(5) 0.0402(12) Uiso 1 1 d .
C23 C 0.0485(7) 0.0808(7) 1.3286(7) 0.0538(18) Uiso 1 1 d .
H23A H -0.0155 0.1059 1.2755 0.081 Uiso 1 1 calc R
H23B H -0.0018 0.0546 1.4081 0.081 Uiso 1 1 calc R
H23C H 0.1119 0.0152 1.3154 0.081 Uiso 1 1 calc R
C22 C 0.2252(8) 0.1571(7) 1.3885(7) 0.061(2) Uiso 1 1 d .
H22A H 0.2719 0.2271 1.3720 0.092 Uiso 1 1 calc R
H22B H 0.2921 0.0921 1.3784 0.092 Uiso 1 1 calc R
H22C H 0.1748 0.1330 1.4680 0.092 Uiso 1 1 calc R

loop_
_atom_site_aniso_label
_atom_site_aniso_U_11
_atom_site_aniso_U_22
_atom_site_aniso_U_33
_atom_site_aniso_U_23
_atom_site_aniso_U_13
_atom_site_aniso_U_12
Cd1 0.0127(2) 0.0163(3) 0.0219(3) -0.0075(2) -0.00331(18) -0.00259(18)
Cd2 0.01288(18) 0.0145(2) 0.0201(2) -0.00704(14) -0.00420(13) -0.00188(13)
Cd3 0.01442(19) 0.0152(2) 0.0260(2) -0.00692(15) -0.00414(14) -0.00082(13)
O4 0.0179(16) 0.0194(17) 0.0237(18) -0.0093(14) -0.0013(14) 0.0003(13)
O2 0.0134(16) 0.032(2) 0.038(2) -0.0184(17) -0.0046(15) -0.0038(14)
O3 0.0237(17) 0.0157(17) 0.0253(18) -0.0086(14) -0.0063(14) -0.0041(13)
N3 0.020(2) 0.016(2) 0.024(2) -0.0095(17) -0.0034(16) -0.0018(16)
N5 0.018(2) 0.019(2) 0.027(2) -0.0083(18) -0.0053(17) -0.0016(16)
N2 0.021(2) 0.018(2) 0.023(2) -0.0070(18) -0.0077(17) 0.0020(16)
N1 0.018(2) 0.017(2) 0.026(2) -0.0081(17) -0.0055(17) 0.0008(16)
O1 0.0180(16) 0.0186(17) 0.0297(19) -0.0119(15) -0.0038(14) 0.0019(13)
N12 0.025(2) 0.024(2) 0.035(3) -0.011(2) -0.0037(19) -0.0061(18)
O6 0.0225(18) 0.0278(19) 0.030(2) -0.0141(16) -0.0077(15) -0.0052(14)
N7 0.019(2) 0.020(2) 0.026(2) -0.0050(18) -0.0052(18) -0.0017(17)
N6 0.0152(19) 0.020(2) 0.024(2) -0.0042(17) -0.0056(16) -0.0042(16)
C13 0.023(2) 0.015(2) 0.018(2) -0.0057(19) -0.0083(19) 0.0027(19)
N10 0.022(2) 0.023(2) 0.028(2) -0.0060(19) -0.0066(18) -0.0062(17)
N9 0.020(2) 0.021(2) 0.032(2) -0.0054(19) -0.0064(18) -0.0032(17)
C15 0.017(2) 0.015(2) 0.024(2) -0.005(2) -0.0074(19) -0.0029(18)
N11 0.025(2) 0.028(2) 0.035(3) -0.011(2) -0.0050(19) -0.0053(18)
C12 0.020(2) 0.014(2) 0.020(2) -0.0058(19) -0.0021(18) -0.0021(18)
O5 0.0139(17) 0.031(2) 0.045(2) -0.0197(18) -0.0084(15) -0.0010(14)
C11 0.015(2) 0.017(2) 0.023(2) -0.008(2) -0.0022(18) -0.0041(18)
C10 0.015(2) 0.018(2) 0.021(2) -0.005(2) -0.0023(18) -0.0033(18)
C9 0.017(2) 0.018(2) 0.021(2) -0.007(2) -0.0035(19) 0.0007(18)
C1 0.015(2) 0.022(3) 0.023(2) -0.011(2) -0.0034(19) -0.0017(18)
C4 0.019(2) 0.025(3) 0.032(3) -0.012(2) -0.004(2) -0.003(2)
C5 0.019(2) 0.022(3) 0.028(3) -0.008(2) -0.008(2) -0.0020(19)
C2 0.017(2) 0.026(3) 0.023(3) -0.007(2) -0.0089(19) -0.0030(19)
C17 0.018(2) 0.013(2) 0.027(3) -0.009(2) -0.0047(19) 0.0002(17)
C16 0.018(2) 0.015(2) 0.031(3) -0.005(2) -0.010(2) -0.0027(18)
C3 0.023(2) 0.016(2) 0.029(3) -0.007(2) -0.007(2) -0.0001(19)
C14 0.013(2) 0.019(2) 0.025(3) -0.008(2) -0.0029(18) 0.0009(18)
C6 0.018(2) 0.021(3) 0.025(3) -0.007(2) -0.010(2) -0.0014(19)
C20 0.031(3) 0.028(3) 0.036(3) -0.013(2) 0.000(2) -0.007(2)
C7 0.024(3) 0.021(3) 0.033(3) -0.008(2) -0.005(2) -0.003(2)
C19 0.021(2) 0.020(3) 0.030(3) -0.009(2) -0.005(2) -0.0022(19)
C21 0.039(3) 0.026(3) 0.040(3) -0.018(3) 0.003(3) -0.010(2)
C8 0.017(2) 0.024(3) 0.029(3) -0.010(2) -0.006(2) 0.0019(19)
N4 0.021(2) 0.023(2) 0.034(2) -0.016(2) -0.0017(18) -0.0037(17)
C18 0.032(3) 0.012(2) 0.022(3) -0.0063(19) -0.006(2) -0.001(2)
N8 0.018(2) 0.017(2) 0.020(2) -0.0024(17) -0.0029(16) -0.0033(16)

loop_
_atom_type_symbol
_atom_type_description
_atom_type_scat_dispersion_real
_atom_type_scat_dispersion_imag
_atom_type_scat_source
C C 0.0033 0.0016 'International Tables Vol C Tables 4.2.6.8 and 6.1.1.4'
H H 0.0000 0.0000 'International Tables Vol C Tables 4.2.6.8 and 6.1.1.4'
N N 0.0061 0.0033 'International Tables Vol C Tables 4.2.6.8 and 6.1.1.4'
O O 0.0106 0.0060 'International Tables Vol C Tables 4.2.6.8 and 6.1.1.4'
Cd Cd -0.8075 1.2024 'International Tables Vol C Tables 4.2.6.8 and 6.1.1.4'

loop_
_geom_angle_atom_site_label_1
_geom_angle_atom_site_label_2
_geom_angle_atom_site_label_3
_geom_angle
_geom_angle_site_symmetry_1
_geom_angle_site_symmetry_3
O1 Cd1 O1 180.00(18) 2_587 1_545
O1 Cd1 N3 84.25(12) 2_587 .
O1 Cd1 N3 95.75(12) 1_545 .
O1 Cd1 N3 95.75(12) 2_587 2_577
O1 Cd1 N3 84.25(12) 1_545 2_577
N3 Cd1 N3 180.000(1) . 2_577
O1 Cd1 N5 87.71(13) 2_587 .
O1 Cd1 N5 92.29(13) 1_545 .
N3 Cd1 N5 84.98(14) . .
N3 Cd1 N5 95.02(14) 2_577 .
O1 Cd1 N5 92.29(13) 2_587 2_577
O1 Cd1 N5 87.71(13) 1_545 2_577
N3 Cd1 N5 95.02(14) . 2_577
N3 Cd1 N5 84.98(14) 2_577 2_577
N5 Cd1 N5 180.000(2) . 2_577
O2 Cd2 O3 97.98(13) 2_587 .
O2 Cd2 O6 129.03(12) 2_587 2_687
O3 Cd2 O6 82.11(12) . 2_687
O2 Cd2 N6 103.05(13) 2_587 .
O3 Cd2 N6 157.11(13) . .
O6 Cd2 N6 91.46(13) 2_687 .
O2 Cd2 N2 128.98(13) 2_587 .
O3 Cd2 N2 77.10(12) . .
O6 Cd2 N2 100.97(12) 2_687 .
N6 Cd2 N2 82.66(14) . .
O2 Cd2 O5 76.64(12) 2_587 2_687
O3 Cd2 O5 104.54(12) . 2_687
O6 Cd2 O5 54.70(11) 2_687 2_687
N6 Cd2 O5 89.16(13) . 2_687
N2 Cd2 O5 154.25(12) . 2_687
O2 Cd2 O1 53.03(11) 2_587 2_587
O3 Cd2 O1 103.13(11) . 2_587
O6 Cd2 O1 174.30(11) 2_687 2_587
N6 Cd2 O1 82.85(12) . 2_587
N2 Cd2 O1 78.29(12) . 2_587
O5 Cd2 O1 124.99(11) 2_687 2_587
O2 Cd2 C16 102.61(13) 2_587 2_687
O3 Cd2 C16 92.68(13) . 2_687
O6 Cd2 C16 27.42(13) 2_687 2_687
N6 Cd2 C16 91.46(13) . 2_687
N2 Cd2 C16 128.15(14) . 2_687
O5 Cd2 C16 27.32(13) 2_687 2_687
O1 Cd2 C16 152.17(13) 2_587 2_687
O4 Cd3 N8 109.52(13) . 2_677
O4 Cd3 N1 127.94(13) . .
N8 Cd3 N1 87.92(14) 2_677 .
O4 Cd3 O7 94.69(12) . .
N8 Cd3 O7 153.17(14) 2_677 .
N1 Cd3 O7 86.02(13) . .
O4 Cd3 N10 99.22(13) . 1_664
N8 Cd3 N10 84.83(14) 2_677 1_664
N1 Cd3 N10 131.74(14) . 1_664
O7 Cd3 N10 79.88(13) . 1_664
C13 O4 Cd3 106.0(3) . .
C9 O2 Cd2 101.0(3) . 2_587
C13 O3 Cd2 123.6(3) . .
N2 N3 N4 110.5(4) . .
N2 N3 Cd1 124.7(3) . .
N4 N3 Cd1 124.8(3) . .
C1 N5 N6 105.2(4) . .
C1 N5 Cd1 132.8(3) . .
N6 N5 Cd1 119.0(3) . .
N1 N2 N3 108.9(4) . .
N1 N2 Cd2 129.3(3) . .
N3 N2 Cd2 121.3(3) . .
N2 N1 C18 105.1(4) . .
N2 N1 Cd3 119.9(3) . .
C18 N1 Cd3 134.8(3) . .
C9 O1 Cd1 150.9(3) . 1_565
C9 O1 Cd2 83.8(3) . 2_587
Cd1 O1 Cd2 104.28(12) 1_565 2_587
C6 N12 N11 106.2(4) . .
C16 O6 Cd2 93.8(3) . 2_687
N6 N7 N8 108.6(3) . .
N7 N6 N5 109.7(4) . .
N7 N6 Cd2 125.1(3) . .
N5 N6 Cd2 125.0(3) . .
O3 C13 O4 122.6(4) . .
O3 C13 C12 119.8(4) . .
O4 C13 C12 117.6(4) . .
N11 N10 N9 109.4(4) . .
N11 N10 Cd3 132.5(3) . 1_446
N9 N10 Cd3 116.6(3) . 1_446
C6 N9 N10 106.5(4) . .
C17 C15 C14 119.0(4) . .
C17 C15 C16 120.5(4) . .
C14 C15 C16 120.4(4) . .
N10 N11 N12 107.8(4) . .
C11 C12 C14 118.4(4) . .
C11 C12 C13 121.4(4) . .
C14 C12 C13 120.1(4) . .
C16 O5 Cd2 88.8(3) . 2_687
C10 C11 C12 120.4(4) . .
C10 C11 H11A 119.8 . .
C12 C11 H11A 119.8 . .
C11 C10 C17 119.8(4) . .
C11 C10 C9 120.0(4) . .
C17 C10 C9 120.1(4) . .
O1 C9 O2 122.0(4) . .
O1 C9 C10 119.8(4) . .
O2 C9 C10 118.2(4) . .
N5 C1 N8 110.1(4) . .
N5 C1 C2 123.9(4) . .
N8 C1 C2 125.8(4) . .
C5 C4 C3 121.2(5) . .
C5 C4 H4A 119.4 . .
C3 C4 H4A 119.4 . .
C4 C5 C7 118.5(4) . .
C4 C5 C6 119.2(4) . .
C7 C5 C6 122.3(5) . .
C8 C2 C3 119.6(4) . .
C8 C2 C1 123.1(4) . .
C3 C2 C1 117.3(4) . .
C15 C17 C10 120.7(4) . .
C15 C17 H17A 119.7 . .
C10 C17 H17A 119.7 . .
O5 C16 O6 122.5(4) . .
O5 C16 C15 118.3(4) . .
O6 C16 C15 119.1(4) . .
O5 C16 Cd2 63.9(2) . 2_687
O6 C16 Cd2 58.8(2) . 2_687
C15 C16 Cd2 172.6(3) . 2_687
C2 C3 C4 119.9(5) . .
C2 C3 H3A 120.1 . .
C4 C3 H3A 120.1 . .
C15 C14 C12 121.5(4) . .
C15 C14 H14A 119.2 . .
C12 C14 H14A 119.2 . .
N9 C6 N12 110.0(4) . .
N9 C6 C5 123.5(4) . .
N12 C6 C5 126.5(4) . .
C21 C20 C19 119.7(5) . .
C21 C20 H20A 120.1 . .
C19 C20 H20A 120.1 . .
C8 C7 C5 120.1(5) . .
C8 C7 H7A 119.9 . .
C5 C7 H7A 119.9 . .
C21 C19 C20 118.9(5) 2_676 .
C21 C19 C18 123.2(4) 2_676 .
C20 C19 C18 117.8(5) . .
C19 C21 C20 121.4(5) 2_676 .
C19 C21 H21A 119.3 2_676 .
C20 C21 H21A 119.3 . .
C2 C8 C7 120.8(5) . .
C2 C8 H8A 119.6 . .
C7 C8 H8A 119.6 . .
C18 N4 N3 104.5(4) . .
N4 C18 N1 110.9(4) . .
N4 C18 C19 123.6(4) . .
N1 C18 C19 125.4(4) . .
C1 N8 N7 106.4(4) . .
C1 N8 Cd3 130.8(3) . 2_677
N7 N8 Cd3 122.7(3) . 2_677
C22 N13 C23 113.2(5) . .
N13 C23 H23A 109.5 . .
N13 C23 H23B 109.5 . .
H23A C23 H23B 109.5 . .
N13 C23 H23C 109.5 . .
H23A C23 H23C 109.5 . .
H23B C23 H23C 109.5 . .
N13 C22 H22A 109.5 . .
N13 C22 H22B 109.5 . .
H22A C22 H22B 109.5 . .
N13 C22 H22C 109.5 . .
H22A C22 H22C 109.5 . .
H22B C22 H22C 109.5 . .

loop_
_geom_bond_atom_site_label_1
_geom_bond_atom_site_label_2
_geom_bond_distance
_geom_bond_site_symmetry_2
Cd1 O1 2.290(3) 2_587
Cd1 O1 2.290(3) 1_545
Cd1 N3 2.308(4) .
Cd1 N3 2.308(4) 2_577
Cd1 N5 2.361(4) .
Cd1 N5 2.361(4) 2_577
Cd2 O2 2.259(3) 2_587
Cd2 O3 2.326(3) .
Cd2 O6 2.345(3) 2_687
Cd2 N6 2.363(4) .
Cd2 N2 2.370(4) .
Cd2 O5 2.456(3) 2_687
Cd2 O1 2.625(3) 2_587
Cd2 C16 2.735(5) 2_687
Cd3 O4 2.235(3) .
Cd3 N8 2.274(4) 2_677
Cd3 N1 2.303(4) .
Cd3 O7 2.314(4) .
Cd3 N10 2.403(4) 1_664
O4 C13 1.261(6) .
O2 C9 1.257(6) .
O2 Cd2 2.259(3) 2_587
O3 C13 1.256(6) .
N3 N2 1.328(5) .
N3 N4 1.336(6) .
N5 C1 1.342(6) .
N5 N6 1.358(5) .
N2 N1 1.325(5) .
N1 C18 1.366(6) .
O1 C9 1.263(6) .
O1 Cd1 2.290(3) 1_565
O1 Cd2 2.625(3) 2_587
N12 C6 1.337(7) .
N12 N11 1.356(6) .
O6 C16 1.262(6) .
O6 Cd2 2.345(3) 2_687
N7 N6 1.313(6) .
N7 N8 1.348(5) .
C13 C12 1.497(6) .
N10 N11 1.325(6) .
N10 N9 1.333(6) .
N10 Cd3 2.403(4) 1_446
N9 C6 1.331(6) .
C15 C17 1.378(6) .
C15 C14 1.391(7) .
C15 C16 1.504(6) .
C12 C11 1.394(6) .
C12 C14 1.400(6) .
O5 C16 1.256(6) .
O5 Cd2 2.456(3) 2_687
C11 C10 1.390(7) .
C11 H11A 0.9300 .
C10 C17 1.397(6) .
C10 C9 1.496(6) .
C1 N8 1.343(6) .
C1 C2 1.476(7) .
C4 C5 1.387(7) .
C4 C3 1.381(7) .
C4 H4A 0.9300 .
C5 C7 1.391(7) .
C5 C6 1.470(7) .
C2 C8 1.374(7) .
C2 C3 1.382(7) .
C17 H17A 0.9300 .
C16 Cd2 2.735(5) 2_687
C3 H3A 0.9300 .
C14 H14A 0.9300 .
C20 C21 1.384(8) .
C20 C19 1.384(7) .
C20 H20A 0.9300 .
C7 C8 1.387(7) .
C7 H7A 0.9300 .
C19 C21 1.381(7) 2_676
C19 C18 1.471(7) .
C21 C19 1.381(7) 2_676
C21 H21A 0.9300 .
C8 H8A 0.9300 .
N4 C18 1.338(6) .
N8 Cd3 2.274(4) 2_677
N13 C22 1.463(9) .
N13 C23 1.516(8) .
C23 H23A 0.9600 .
C23 H23B 0.9600 .
C23 H23C 0.9600 .
C22 H22A 0.9600 .
C22 H22B 0.9600 .
C22 H22C 0.9600 .
